data_1515530
loop_
_publ_author_name
'Saxena, Aakarsh'
'Lam, Hon Wai'

_publ_section_title
;
 Enantioselective rhodium-catalyzed arylation of electron-deficient
 alkenylarenes
;
_journal_issue 12
_journal_name_full 'Chemical Science'
_journal_page_first 2326
_journal_paper_doi 10.1039/c1sc00521a
_journal_volume 2
_journal_year 2011
_chemical_absolute_configuration ad
_chemical_compound_source 'Aakarash Saxena'
_chemical_formula_moiety 'C30 H41 N1 O3 S1 Si1'
_chemical_formula_sum 'C30 H41 N O3 S Si'
_chemical_formula_weight 523.79
_chemical_name_systematic
;
?
;
_space_group_IT_number 19
_symmetry_cell_setting orthorhombic
_symmetry_space_group_name_Hall 'P 2ac 2ab'
_symmetry_space_group_name_H-M 'P 21 21 21'
_atom_sites_solution_hydrogens geom
_atom_sites_solution_primary direct
_atom_sites_solution_secondary difmap
_audit_creation_method SHELXL-97
_cell_angle_alpha 90.00
_cell_angle_beta 90.00
_cell_angle_gamma 90.00
_cell_formula_units_Z 4
_cell_length_a 6.0485(4)
_cell_length_b 16.8765(13)
_cell_length_c 27.927(2)
_cell_measurement_reflns_used 9473
_cell_measurement_temperature 100(2)
_cell_measurement_theta_max 73.3999
_cell_measurement_theta_min 2.6160
_cell_volume 2850.7(4)
_computing_cell_refinement
;
CrysAlisPro, Agilent Technologies,
Version 1.171.34.46 (release 25-11-2010 CrysAlis171 .NET)
(compiled Nov 25 2010,17:55:46)
;
_computing_data_collection
;
CrysAlisPro, Agilent Technologies,
Version 1.171.34.46 (release 25-11-2010 CrysAlis171 .NET)
(compiled Nov 25 2010,17:55:46)
;
_computing_data_reduction
;
CrysAlisPro, Agilent Technologies,
Version 1.171.34.46 (release 25-11-2010 CrysAlis171 .NET)
(compiled Nov 25 2010,17:55:46)
;
_computing_molecular_graphics Shelxp
_computing_publication_material 'Platon, encifer'
_computing_structure_refinement 'SHELXL-97 (Sheldrick, 2008)'
_computing_structure_solution 'Shelxs Sheldrick'
_diffrn_ambient_temperature 100(2)
_diffrn_detector_area_resol_mean 5.1574
_diffrn_measured_fraction_theta_full 0.990
_diffrn_measured_fraction_theta_max 0.990
_diffrn_measurement_details
;
1 omega -64.00 28.00 1.0000 8.0100
omega____ theta____ kappa____ phi______ frames
- -41.5664 38.0000 -150.0000 92

2 omega -90.00 -9.00 1.0000 8.0100
omega____ theta____ kappa____ phi______ frames
- -41.5664 125.0000 -150.0000 81

3 omega 88.00 115.00 1.0000 8.0100
omega____ theta____ kappa____ phi______ frames
- 41.5664 38.0000 -90.0000 27

4 omega 51.00 77.00 1.0000 50.0000
omega____ theta____ kappa____ phi______ frames
- 106.5417 -45.0000 -30.0000 26

5 omega 92.00 149.00 1.0000 50.0000
omega____ theta____ kappa____ phi______ frames
- 106.5417 162.0000 3.0000 57

6 omega 43.00 123.00 1.0000 50.0000
omega____ theta____ kappa____ phi______ frames
- 106.5417 -128.0000 42.0000 80

7 omega 99.00 178.00 1.0000 50.0000
omega____ theta____ kappa____ phi______ frames
- 106.5417 117.0000 53.0000 79

8 omega 38.00 72.00 1.0000 50.0000
omega____ theta____ kappa____ phi______ frames
- 106.5417 -45.0000 -90.0000 34

9 omega 48.00 178.00 1.0000 50.0000
omega____ theta____ kappa____ phi______ frames
- 106.5417 15.0000 60.0000 130

10 omega -120.00 -8.00 1.0000 8.0100
omega____ theta____ kappa____ phi______ frames
- -41.5664 -77.0000 -150.0000 112

11 omega -117.00 -15.00 1.0000 8.0100
omega____ theta____ kappa____ phi______ frames
- -41.5664 -38.0000 60.0000 102

12 omega 79.00 178.00 1.0000 50.0000
omega____ theta____ kappa____ phi______ frames
- 106.5417 45.0000 -120.0000 99

13 omega 32.00 77.00 1.0000 50.0000
omega____ theta____ kappa____ phi______ frames
- 106.5417 -45.0000 90.0000 45

14 omega 32.00 77.00 1.0000 50.0000
omega____ theta____ kappa____ phi______ frames
- 106.5417 -45.0000 150.0000 45

15 omega 79.00 178.00 1.0000 50.0000
omega____ theta____ kappa____ phi______ frames
- 106.5417 45.0000 150.0000 99

16 omega -120.00 -8.00 1.0000 8.0100
omega____ theta____ kappa____ phi______ frames
- -41.5664 -77.0000 -30.0000 112

17 omega 23.00 99.00 1.0000 8.0100
omega____ theta____ kappa____ phi______ frames
- 41.5664 -125.0000 60.0000 76

18 omega 79.00 178.00 1.0000 50.0000
omega____ theta____ kappa____ phi______ frames
- 106.5417 45.0000 -60.0000 99

19 omega 79.00 178.00 1.0000 50.0000
omega____ theta____ kappa____ phi______ frames
- 106.5417 45.0000 90.0000 99

20 omega 73.00 98.00 1.0000 50.0000
omega____ theta____ kappa____ phi______ frames
- 106.5417 77.0000 -180.0000 25

21 omega 30.00 118.00 1.0000 50.0000
omega____ theta____ kappa____ phi______ frames
- 106.5417 -117.0000 126.0000 88

;
_diffrn_measurement_device_type 'SuperNova, Dual, Cu at zero, Atlas'
_diffrn_radiation_monochromator mirror
_diffrn_radiation_source 'SuperNova (Cu) X-ray Source'
_diffrn_radiation_type 'Cu K\a'
_diffrn_radiation_wavelength 1.5418
_diffrn_reflns_av_R_equivalents 0.0671
_diffrn_reflns_av_sigmaI/netI 0.0448
_diffrn_reflns_limit_h_max 7
_diffrn_reflns_limit_h_min -7
_diffrn_reflns_limit_k_max 15
_diffrn_reflns_limit_k_min -20
_diffrn_reflns_limit_l_max 34
_diffrn_reflns_limit_l_min -34
_diffrn_reflns_number 25749
_diffrn_reflns_theta_full 73.56
_diffrn_reflns_theta_max 73.56
_diffrn_reflns_theta_min 3.06
_exptl_absorpt_coefficient_mu 1.649
_exptl_absorpt_correction_T_max 1.00000
_exptl_absorpt_correction_T_min 0.72060
_exptl_absorpt_correction_type multi-scan
_exptl_absorpt_process_details
;
CrysAlisPro, Agilent Technologies,
Version 1.171.34.46 (release 25-11-2010 CrysAlis171 .NET)
(compiled Nov 25 2010,17:55:46)
Empirical absorption correction using spherical harmonics,
implemented in SCALE3 ABSPACK scaling algorithm.
;
_exptl_crystal_colour colourless
_exptl_crystal_density_diffrn 1.220
_exptl_crystal_density_method 'not measured'
_exptl_crystal_description plate
_exptl_crystal_F_000 1128
_exptl_crystal_recrystallization_method 'vapour diffusion of EtOAc and Hexane'
_exptl_crystal_size_max 0.374
_exptl_crystal_size_mid 0.100
_exptl_crystal_size_min 0.033
_refine_diff_density_max 0.494
_refine_diff_density_min -0.339
_refine_diff_density_rms 0.055
_refine_ls_abs_structure_details 'Flack H D (1983), Acta Cryst. A39, 876-881'
_refine_ls_abs_structure_Flack 0.01(2)
_refine_ls_extinction_method none
_refine_ls_goodness_of_fit_ref 1.049
_refine_ls_hydrogen_treatment constr
_refine_ls_matrix_type full
_refine_ls_number_parameters 331
_refine_ls_number_reflns 5626
_refine_ls_number_restraints 0
_refine_ls_restrained_S_all 1.049
_refine_ls_R_factor_all 0.0490
_refine_ls_R_factor_gt 0.0439
_refine_ls_shift/su_max 0.031
_refine_ls_shift/su_mean 0.001
_refine_ls_structure_factor_coef Fsqd
_refine_ls_weighting_details 'calc w=1/[\s^2^(Fo^2^)+(0.0503P)^2^+2.0857P] where P=(Fo^2^+2Fc^2^)/3'
_refine_ls_weighting_scheme calc
_refine_ls_wR_factor_gt 0.1088
_refine_ls_wR_factor_ref 0.1130
_reflns_number_gt 5161
_reflns_number_total 5626
_reflns_threshold_expression >2sigma(I)
_cod_data_source_file c1sc00521a.txt
_cod_data_source_block hl0008
_cod_database_code 1515530

loop_
_symmetry_equiv_pos_as_xyz
'x, y, z'
'-x+1/2, -y, z+1/2'
'x+1/2, -y+1/2, -z'
'-x, y+1/2, -z+1/2'

loop_
_atom_site_label
_atom_site_type_symbol
_atom_site_fract_x
_atom_site_fract_y
_atom_site_fract_z
_atom_site_U_iso_or_equiv
_atom_site_adp_type
_atom_site_occupancy
_atom_site_symmetry_multiplicity
_atom_site_calc_flag
_atom_site_refinement_flags
C1 C 1.0874(6) 0.65626(19) -0.21360(10) 0.0339(7) Uani 1 1 d .
H1A H 1.2397 0.6598 -0.2018 0.051 Uiso 1 1 calc R
H1B H 1.0589 0.6999 -0.2359 0.051 Uiso 1 1 calc R
H1C H 1.0666 0.6056 -0.2301 0.051 Uiso 1 1 calc R
C2 C 0.9298(5) 0.66159(16) -0.17218(9) 0.0244(5) Uani 1 1 d .
C3 C 0.7440(5) 0.61365(17) -0.16997(9) 0.0273(6) Uani 1 1 d .
H3 H 0.7179 0.5765 -0.1949 0.033 Uiso 1 1 calc R
C4 C 0.5945(5) 0.61842(16) -0.13215(9) 0.0258(6) Uani 1 1 d .
H4 H 0.4683 0.5849 -0.1311 0.031 Uiso 1 1 calc R
C5 C 0.6339(5) 0.67330(15) -0.09590(9) 0.0207(5) Uani 1 1 d .
C6 C 0.8209(5) 0.72202(17) -0.09741(9) 0.0243(6) Uani 1 1 d .
H6 H 0.8473 0.7593 -0.0726 0.029 Uiso 1 1 calc R
C7 C 0.9665(5) 0.71564(17) -0.13510(9) 0.0251(6) Uani 1 1 d .
H7 H 1.0939 0.7485 -0.1359 0.030 Uiso 1 1 calc R
C12 C 0.5776(5) 0.56454(15) 0.00764(8) 0.0186(5) Uani 1 1 d .
C13 C 0.7668(5) 0.52302(16) -0.00452(8) 0.0207(5) Uani 1 1 d .
H13 H 0.8891 0.5494 -0.0187 0.025 Uiso 1 1 calc R
C14 C 0.7748(5) 0.44155(16) 0.00453(9) 0.0233(6) Uani 1 1 d .
H14 H 0.9041 0.4127 -0.0038 0.028 Uiso 1 1 calc R
C15 C 0.6003(5) 0.40225(15) 0.02515(8) 0.0216(6) Uani 1 1 d .
C16 C 0.4088(5) 0.44474(16) 0.03630(8) 0.0222(5) Uani 1 1 d .
H16 H 0.2851 0.4180 0.0496 0.027 Uiso 1 1 calc R
C17 C 0.3980(4) 0.52609(16) 0.02800(8) 0.0209(5) Uani 1 1 d .
H17 H 0.2686 0.5550 0.0362 0.025 Uiso 1 1 calc R
C18 C 0.6103(6) 0.31386(16) 0.03587(9) 0.0280(6) Uani 1 1 d .
H18A H 0.7462 0.2918 0.0213 0.034 Uiso 1 1 calc R
H18B H 0.4823 0.2877 0.0204 0.034 Uiso 1 1 calc R
C19 C 0.6089(5) 0.29360(15) 0.08963(9) 0.0222(6) Uani 1 1 d .
H19 H 0.4694 0.3159 0.1033 0.027 Uiso 1 1 calc R
C20 C 0.5996(5) 0.20431(15) 0.09644(8) 0.0207(5) Uani 1 1 d .
C21 C 0.7736(5) 0.15544(16) 0.08180(9) 0.0223(5) Uani 1 1 d .
H21 H 0.9018 0.1786 0.0680 0.027 Uiso 1 1 calc R
C22 C 0.7624(5) 0.07349(16) 0.08709(9) 0.0249(6) Uani 1 1 d .
H22 H 0.8822 0.0412 0.0769 0.030 Uiso 1 1 calc R
C23 C 0.5757(5) 0.03893(15) 0.10734(9) 0.0249(6) Uani 1 1 d .
H23 H 0.5667 -0.0170 0.1107 0.030 Uiso 1 1 calc R
C24 C 0.4039(5) 0.08652(16) 0.12244(9) 0.0268(6) Uani 1 1 d .
H24 H 0.2769 0.0632 0.1367 0.032 Uiso 1 1 calc R
C25 C 0.4151(5) 0.16885(16) 0.11691(9) 0.0247(6) Uani 1 1 d .
H25 H 0.2951 0.2009 0.1273 0.030 Uiso 1 1 calc R
C26 C 0.8011(5) 0.33291(15) 0.11600(9) 0.0244(6) Uani 1 1 d .
H26A H 0.9420 0.3139 0.1021 0.029 Uiso 1 1 calc R
H26B H 0.7935 0.3909 0.1110 0.029 Uiso 1 1 calc R
C27 C 0.8004(6) 0.31591(17) 0.16950(9) 0.0324(7) Uani 1 1 d .
H27A H 0.6504 0.3262 0.1823 0.039 Uiso 1 1 calc R
H27B H 0.8334 0.2591 0.1746 0.039 Uiso 1 1 calc R
C28 C 0.9655(7) 0.36497(16) 0.19739(11) 0.0379(8) Uani 1 1 d .
H28A H 0.9762 0.3445 0.2305 0.045 Uiso 1 1 calc R
H28B H 1.1131 0.3603 0.1823 0.045 Uiso 1 1 calc R
C31 C 1.3324(6) 0.4998(2) 0.16751(11) 0.0358(7) Uani 1 1 d .
H31A H 1.3379 0.4586 0.1428 0.054 Uiso 1 1 calc R
H31B H 1.4039 0.4803 0.1967 0.054 Uiso 1 1 calc R
H31C H 1.4099 0.5472 0.1561 0.054 Uiso 1 1 calc R
C32 C 0.9113(6) 0.56632(18) 0.12518(9) 0.0312(7) Uani 1 1 d .
H32A H 0.7574 0.5810 0.1317 0.047 Uiso 1 1 calc R
H32B H 0.9158 0.5263 0.0998 0.047 Uiso 1 1 calc R
H32C H 0.9938 0.6134 0.1150 0.047 Uiso 1 1 calc R
C33 C 1.0207(5) 0.59908(15) 0.23121(8) 0.0219(5) Uani 1 1 d .
C34 C 1.1396(5) 0.56769(17) 0.27569(9) 0.0270(6) Uani 1 1 d .
H34A H 1.2973 0.5612 0.2687 0.041 Uiso 1 1 calc R
H34B H 1.0764 0.5164 0.2848 0.041 Uiso 1 1 calc R
H34C H 1.1212 0.6053 0.3021 0.041 Uiso 1 1 calc R
C35 C 0.7794(5) 0.6146(2) 0.24397(11) 0.0322(6) Uani 1 1 d .
H35A H 0.7076 0.5645 0.2525 0.048 Uiso 1 1 calc R
H35B H 0.7037 0.6381 0.2164 0.048 Uiso 1 1 calc R
H35C H 0.7720 0.6511 0.2712 0.048 Uiso 1 1 calc R
C36 C 1.1292(5) 0.67721(17) 0.21560(10) 0.0286(6) Uani 1 1 d .
H36A H 1.0534 0.6977 0.1872 0.043 Uiso 1 1 calc R
H36B H 1.2852 0.6678 0.2081 0.043 Uiso 1 1 calc R
H36C H 1.1181 0.7160 0.2416 0.043 Uiso 1 1 calc R
N11 N 0.5649(4) 0.64896(12) 0.00057(7) 0.0211(4) Uani 1 1 d .
H11 H 0.6195 0.6817 0.0220 0.025 Uiso 1 1 calc R
O9 O 0.4251(4) 0.76700(11) -0.03975(7) 0.0309(5) Uani 1 1 d .
O10 O 0.2598(3) 0.63483(12) -0.05760(7) 0.0277(4) Uani 1 1 d .
O29 O 0.9003(4) 0.44643(11) 0.19849(7) 0.0294(5) Uani 1 1 d .
S8 S 0.44801(11) 0.68290(4) -0.04776(2) 0.02162(14) Uani 1 1 d .
Si30 Si 1.03865(13) 0.52505(4) 0.18065(2) 0.02116(16) Uani 1 1 d .

loop_
_atom_site_aniso_label
_atom_site_aniso_U_11
_atom_site_aniso_U_22
_atom_site_aniso_U_33
_atom_site_aniso_U_23
_atom_site_aniso_U_13
_atom_site_aniso_U_12
C1 0.0379(18) 0.0351(16) 0.0287(13) 0.0012(12) 0.0047(13) 0.0100(14)
C2 0.0297(14) 0.0214(12) 0.0221(11) 0.0051(9) -0.0033(11) 0.0086(12)
C3 0.0392(17) 0.0189(13) 0.0239(12) -0.0019(10) -0.0016(12) 0.0036(13)
C4 0.0337(16) 0.0173(12) 0.0266(12) 0.0014(10) -0.0038(11) 0.0009(12)
C5 0.0245(13) 0.0166(12) 0.0211(11) 0.0046(9) -0.0036(10) 0.0049(11)
C6 0.0269(15) 0.0251(14) 0.0210(12) 0.0004(10) -0.0057(10) 0.0008(12)
C7 0.0248(13) 0.0263(13) 0.0244(12) 0.0048(10) -0.0054(11) 0.0006(12)
C12 0.0237(14) 0.0171(11) 0.0151(10) -0.0001(8) -0.0029(10) -0.0001(11)
C13 0.0220(13) 0.0225(13) 0.0178(11) 0.0002(9) -0.0007(10) 0.0017(11)
C14 0.0287(15) 0.0219(13) 0.0194(11) -0.0008(10) -0.0014(10) 0.0073(12)
C15 0.0321(16) 0.0177(12) 0.0151(10) 0.0004(9) -0.0062(10) 0.0012(11)
C16 0.0270(15) 0.0201(12) 0.0196(11) 0.0023(9) -0.0007(10) -0.0038(11)
C17 0.0201(13) 0.0231(12) 0.0196(10) 0.0007(10) -0.0002(9) 0.0011(11)
C18 0.0480(19) 0.0160(12) 0.0201(11) -0.0015(10) -0.0045(11) -0.0009(12)
C19 0.0306(15) 0.0159(12) 0.0200(11) 0.0001(9) -0.0018(10) 0.0006(11)
C20 0.0300(15) 0.0167(12) 0.0153(10) -0.0003(8) -0.0027(10) -0.0021(11)
C21 0.0274(14) 0.0190(13) 0.0204(11) 0.0017(9) 0.0007(10) -0.0011(11)
C22 0.0335(16) 0.0208(14) 0.0205(11) -0.0014(10) 0.0002(11) 0.0023(12)
C23 0.0386(16) 0.0151(12) 0.0209(11) 0.0005(9) -0.0037(11) -0.0015(12)
C24 0.0331(17) 0.0214(13) 0.0260(12) 0.0018(10) -0.0004(11) -0.0049(12)
C25 0.0310(15) 0.0199(13) 0.0231(11) -0.0018(10) 0.0009(11) 0.0008(12)
C26 0.0346(15) 0.0148(12) 0.0238(12) -0.0001(10) -0.0036(11) -0.0022(12)
C27 0.056(2) 0.0166(13) 0.0246(13) 0.0026(10) -0.0126(13) -0.0068(14)
C28 0.064(2) 0.0169(13) 0.0326(13) 0.0031(11) -0.0201(16) -0.0068(15)
C31 0.0368(18) 0.0377(17) 0.0329(15) -0.0056(13) 0.0038(13) 0.0040(14)
C32 0.0402(18) 0.0318(15) 0.0216(11) 0.0040(11) -0.0020(12) -0.0062(14)
C33 0.0279(15) 0.0170(12) 0.0208(10) -0.0011(9) 0.0005(10) -0.0022(11)
C34 0.0350(16) 0.0252(14) 0.0209(12) -0.0005(10) -0.0020(11) -0.0036(12)
C35 0.0348(17) 0.0301(15) 0.0317(14) -0.0001(12) 0.0049(12) 0.0049(14)
C36 0.0380(16) 0.0193(13) 0.0286(13) 0.0000(10) -0.0007(12) -0.0079(13)
N11 0.0281(12) 0.0162(10) 0.0190(9) -0.0016(8) 0.0001(9) 0.0041(10)
O9 0.0402(12) 0.0159(9) 0.0366(10) 0.0047(7) 0.0081(9) 0.0101(9)
O10 0.0216(10) 0.0313(11) 0.0304(9) 0.0060(8) -0.0051(8) 0.0009(8)
O29 0.0418(13) 0.0169(9) 0.0296(9) -0.0027(7) -0.0019(9) -0.0062(9)
S8 0.0246(3) 0.0174(3) 0.0229(3) 0.0028(2) 0.0004(3) 0.0044(3)
Si30 0.0273(4) 0.0178(3) 0.0184(3) -0.0012(2) -0.0007(3) -0.0023(3)

loop_
_atom_type_symbol
_atom_type_description
_atom_type_scat_dispersion_real
_atom_type_scat_dispersion_imag
_atom_type_scat_source
C C 0.0181 0.0091 'International Tables Vol C Tables 4.2.6.8 and 6.1.1.4'
H H 0.0000 0.0000 'International Tables Vol C Tables 4.2.6.8 and 6.1.1.4'
N N 0.0311 0.0180 'International Tables Vol C Tables 4.2.6.8 and 6.1.1.4'
O O 0.0492 0.0322 'International Tables Vol C Tables 4.2.6.8 and 6.1.1.4'
Si Si 0.2541 0.3302 'International Tables Vol C Tables 4.2.6.8 and 6.1.1.4'
S S 0.3331 0.5567 'International Tables Vol C Tables 4.2.6.8 and 6.1.1.4'

loop_
_geom_angle_atom_site_label_1
_geom_angle_atom_site_label_2
_geom_angle_atom_site_label_3
_geom_angle
C2 C1 H1A 109.5
C2 C1 H1B 109.5
H1A C1 H1B 109.5
C2 C1 H1C 109.5
H1A C1 H1C 109.5
H1B C1 H1C 109.5
C3 C2 C7 118.5(3)
C3 C2 C1 120.9(3)
C7 C2 C1 120.6(3)
C2 C3 C4 121.8(3)
C2 C3 H3 119.1
C4 C3 H3 119.1
C3 C4 C5 118.6(3)
C3 C4 H4 120.7
C5 C4 H4 120.7
C4 C5 C6 120.5(3)
C4 C5 S8 120.5(2)
C6 C5 S8 119.0(2)
C7 C6 C5 119.6(3)
C7 C6 H6 120.2
C5 C6 H6 120.2
C6 C7 C2 121.1(3)
C6 C7 H7 119.5
C2 C7 H7 119.5
C13 C12 C17 120.7(2)
C13 C12 N11 120.7(2)
C17 C12 N11 118.5(2)
C12 C13 C14 118.8(3)
C12 C13 H13 120.6
C14 C13 H13 120.6
C15 C14 C13 121.6(3)
C15 C14 H14 119.2
C13 C14 H14 119.2
C14 C15 C16 118.9(2)
C14 C15 C18 121.7(3)
C16 C15 C18 119.5(3)
C17 C16 C15 120.5(3)
C17 C16 H16 119.8
C15 C16 H16 119.8
C12 C17 C16 119.5(3)
C12 C17 H17 120.3
C16 C17 H17 120.3
C15 C18 C19 114.1(2)
C15 C18 H18A 108.7
C19 C18 H18A 108.7
C15 C18 H18B 108.7
C19 C18 H18B 108.7
H18A C18 H18B 107.6
C20 C19 C26 113.5(2)
C20 C19 C18 110.0(2)
C26 C19 C18 111.7(2)
C20 C19 H19 107.1
C26 C19 H19 107.1
C18 C19 H19 107.1
C25 C20 C21 118.1(2)
C25 C20 C19 120.6(2)
C21 C20 C19 121.3(2)
C22 C21 C20 121.2(3)
C22 C21 H21 119.4
C20 C21 H21 119.4
C23 C22 C21 119.9(3)
C23 C22 H22 120.0
C21 C22 H22 120.0
C24 C23 C22 119.5(2)
C24 C23 H23 120.3
C22 C23 H23 120.3
C23 C24 C25 120.5(3)
C23 C24 H24 119.8
C25 C24 H24 119.8
C20 C25 C24 120.8(3)
C20 C25 H25 119.6
C24 C25 H25 119.6
C27 C26 C19 112.9(2)
C27 C26 H26A 109.0
C19 C26 H26A 109.0
C27 C26 H26B 109.0
C19 C26 H26B 109.0
H26A C26 H26B 107.8
C28 C27 C26 113.6(3)
C28 C27 H27A 108.8
C26 C27 H27A 108.8
C28 C27 H27B 108.8
C26 C27 H27B 108.8
H27A C27 H27B 107.7
O29 C28 C27 110.8(3)
O29 C28 H28A 109.5
C27 C28 H28A 109.5
O29 C28 H28B 109.5
C27 C28 H28B 109.5
H28A C28 H28B 108.1
Si30 C31 H31A 109.5
Si30 C31 H31B 109.5
H31A C31 H31B 109.5
Si30 C31 H31C 109.5
H31A C31 H31C 109.5
H31B C31 H31C 109.5
Si30 C32 H32A 109.5
Si30 C32 H32B 109.5
H32A C32 H32B 109.5
Si30 C32 H32C 109.5
H32A C32 H32C 109.5
H32B C32 H32C 109.5
C35 C33 C34 108.6(2)
C35 C33 C36 109.2(2)
C34 C33 C36 109.1(2)
C35 C33 Si30 110.08(19)
C34 C33 Si30 110.54(18)
C36 C33 Si30 109.33(17)
C33 C34 H34A 109.5
C33 C34 H34B 109.5
H34A C34 H34B 109.5
C33 C34 H34C 109.5
H34A C34 H34C 109.5
H34B C34 H34C 109.5
C33 C35 H35A 109.5
C33 C35 H35B 109.5
H35A C35 H35B 109.5
C33 C35 H35C 109.5
H35A C35 H35C 109.5
H35B C35 H35C 109.5
C33 C36 H36A 109.5
C33 C36 H36B 109.5
H36A C36 H36B 109.5
C33 C36 H36C 109.5
H36A C36 H36C 109.5
H36B C36 H36C 109.5
C12 N11 S8 119.01(17)
C12 N11 H11 120.5
S8 N11 H11 120.5
C28 O29 Si30 128.9(2)
O10 S8 O9 120.86(14)
O10 S8 N11 107.86(12)
O9 S8 N11 105.02(12)
O10 S8 C5 108.10(12)
O9 S8 C5 105.68(12)
N11 S8 C5 108.87(12)
O29 Si30 C31 111.10(14)
O29 Si30 C32 110.03(13)
C31 Si30 C32 108.40(15)
O29 Si30 C33 106.13(11)
C31 Si30 C33 110.69(14)
C32 Si30 C33 110.49(13)

loop_
_geom_bond_atom_site_label_1
_geom_bond_atom_site_label_2
_geom_bond_distance
C1 C2 1.502(4)
C1 H1A 0.9800
C1 H1B 0.9800
C1 H1C 0.9800
C2 C3 1.386(4)
C2 C7 1.398(4)
C3 C4 1.393(4)
C3 H3 0.9500
C4 C5 1.393(4)
C4 H4 0.9500
C5 C6 1.399(4)
C5 S8 1.760(3)
C6 C7 1.377(4)
C6 H6 0.9500
C7 H7 0.9500
C12 C13 1.385(4)
C12 C17 1.387(4)
C12 N11 1.440(3)
C13 C14 1.399(4)
C13 H13 0.9500
C14 C15 1.373(4)
C14 H14 0.9500
C15 C16 1.397(4)
C15 C18 1.523(4)
C16 C17 1.394(4)
C16 H16 0.9500
C17 H17 0.9500
C18 C19 1.540(3)
C18 H18A 0.9900
C18 H18B 0.9900
C19 C20 1.520(3)
C19 C26 1.527(4)
C19 H19 1.0000
C20 C25 1.389(4)
C20 C21 1.398(4)
C21 C22 1.393(4)
C21 H21 0.9500
C22 C23 1.391(4)
C22 H22 0.9500
C23 C24 1.380(4)
C23 H23 0.9500
C24 C25 1.400(4)
C24 H24 0.9500
C25 H25 0.9500
C26 C27 1.522(4)
C26 H26A 0.9900
C26 H26B 0.9900
C27 C28 1.513(4)
C27 H27A 0.9900
C27 H27B 0.9900
C28 O29 1.430(4)
C28 H28A 0.9900
C28 H28B 0.9900
C31 Si30 1.864(3)
C31 H31A 0.9800
C31 H31B 0.9800
C31 H31C 0.9800
C32 Si30 1.865(3)
C32 H32A 0.9800
C32 H32B 0.9800
C32 H32C 0.9800
C33 C35 1.525(4)
C33 C34 1.530(4)
C33 C36 1.536(4)
C33 Si30 1.889(3)
C34 H34A 0.9800
C34 H34B 0.9800
C34 H34C 0.9800
C35 H35A 0.9800
C35 H35B 0.9800
C35 H35C 0.9800
C36 H36A 0.9800
C36 H36B 0.9800
C36 H36C 0.9800
N11 S8 1.628(2)
N11 H11 0.8800
O9 S8 1.4436(19)
O10 S8 1.425(2)
O29 Si30 1.646(2)
